data_1551896
loop_
_publ_author_name
'Chung, Lai-Hon'
'Yeung, Chi-Fung'
'Shek, Hau-Lam'
'Wong, Chun-Yuen'

_publ_section_title
;
 Isolation of C3-Metalated Indolizine Complex and Phosphonium Ring-Fused
 Bicyclic Metallafuran from Osmium-Induced Transformation of
 Pyridine-Tethered Alkynes
;
_journal_name_full 'Faraday Discussions'
_journal_paper_doi 10.1039/C9FD00048H
_journal_year 2019
_chemical_formula_moiety 'C63 H54 Cl N2 O Os P4, C F3 O3 S'
_chemical_formula_sum 'C64 H54 Cl F3 N2 O4 Os P4 S'
_chemical_formula_weight 1353.68
_space_group_crystal_system monoclinic
_space_group_IT_number 14
_space_group_name_Hall '-P 2yn'
_space_group_name_H-M_alt 'P 1 21/n 1'
_symmetry_space_group_name_Hall '-P 2yn'
_symmetry_space_group_name_H-M 'P 1 21/n 1'
_atom_sites_solution_hydrogens geom
_atom_sites_solution_primary iterative
_audit_creation_date 2019-04-11
_audit_creation_method
;
Olex2 1.2
(compiled 2018.05.29 svn.r3508 for OlexSys, GUI svn.r5506)
;
_audit_update_record
;
2019-04-23 deposited with the CCDC.    2019-05-14 downloaded from the CCDC.
;
_cell_angle_alpha 90
_cell_angle_beta 91.401(2)
_cell_angle_gamma 90
_cell_formula_units_Z 4
_cell_length_a 11.2150(6)
_cell_length_b 28.5467(12)
_cell_length_c 18.0657(7)
_cell_measurement_reflns_used 9988
_cell_measurement_temperature 233.0(2)
_cell_measurement_theta_max 26.34
_cell_measurement_theta_min 2.28
_cell_volume 5782.0(5)
_computing_cell_refinement 'Bruker Saint'
_computing_data_collection 'Bruker Apex3'
_computing_data_reduction 'Bruker Saint'
_computing_molecular_graphics 'Olex2 (Dolomanov et al., 2009)'
_computing_publication_material 'Olex2 (Dolomanov et al., 2009)'
_computing_structure_refinement 'olex2.refine (Bourhis et al., 2015)'
_computing_structure_solution 'olex2.solve (Bourhis et al., 2015)'
_diffrn_ambient_temperature 233.0(2)
_diffrn_measured_fraction_theta_full 0.998
_diffrn_measured_fraction_theta_max 0.997
_diffrn_measurement_device_type 'Bruker D8 Venture Photon II'
_diffrn_measurement_method 'phi and omega scans'
_diffrn_radiation_type MoK\a
_diffrn_radiation_wavelength 0.71073
_diffrn_reflns_av_R_equivalents 0.0426
_diffrn_reflns_av_unetI/netI 0.0355
_diffrn_reflns_Laue_measured_fraction_full 0.998
_diffrn_reflns_Laue_measured_fraction_max 0.997
_diffrn_reflns_limit_h_max 13
_diffrn_reflns_limit_h_min -14
_diffrn_reflns_limit_k_max 35
_diffrn_reflns_limit_k_min -35
_diffrn_reflns_limit_l_max 22
_diffrn_reflns_limit_l_min -22
_diffrn_reflns_number 49420
_diffrn_reflns_point_group_measured_fraction_full 0.998
_diffrn_reflns_point_group_measured_fraction_max 0.997
_diffrn_reflns_theta_full 25.242
_diffrn_reflns_theta_max 26.381
_diffrn_reflns_theta_min 2.276
_diffrn_source 'micro focus'
_diffrn_standards_number 0
_exptl_absorpt_coefficient_mu 2.459
_exptl_absorpt_correction_T_max 0.7454
_exptl_absorpt_correction_T_min 0.6083
_exptl_absorpt_correction_type multi-scan
_exptl_absorpt_process_details
;
 SADABS 2016/2: Krause, L., Herbst-Irmer, R., Sheldrick G.M. & Stalke D.,
 J. Appl. Cryst. 48 (2015) 3-10
;
_exptl_crystal_colour red
_exptl_crystal_colour_primary red
_exptl_crystal_density_diffrn 1.555
_exptl_crystal_description block
_exptl_crystal_F_000 2720
_exptl_crystal_size_max 0.54
_exptl_crystal_size_mid 0.21
_exptl_crystal_size_min 0.03
_refine_diff_density_max 0.563
_refine_diff_density_min -0.609
_refine_diff_density_rms 0.082
_refine_ls_extinction_method none
_refine_ls_goodness_of_fit_ref 0.991
_refine_ls_hydrogen_treatment constr
_refine_ls_matrix_type full
_refine_ls_number_parameters 722
_refine_ls_number_reflns 11804
_refine_ls_number_restraints 0
_refine_ls_restrained_S_all 0.991
_refine_ls_R_factor_all 0.0392
_refine_ls_R_factor_gt 0.0272
_refine_ls_shift/su_max 0.002
_refine_ls_shift/su_mean 0.000
_refine_ls_structure_factor_coef Fsqd
_refine_ls_weighting_details 'w=1/[\s^2^(Fo^2^)+(0.0345P)^2^+2.6218P] where P=(Fo^2^+2Fc^2^)/3'
_refine_ls_weighting_scheme calc
_refine_ls_wR_factor_gt 0.0618
_refine_ls_wR_factor_ref 0.0673
_reflns_Friedel_coverage 0.000
_reflns_number_gt 9803
_reflns_number_total 11804
_reflns_threshold_expression 'I > 2\s(I)'
_cod_data_source_file c9fd00048h2.cif
_cod_data_source_block complex-3-OTf
_cod_database_code 1551896
_shelx_shelxl_version_number 2016/6
_shelx_space_group_comment
;
The symmetry employed for this shelxl refinement is uniquely defined
by the following loop, which should always be used as a source of
symmetry information in preference to the above space-group names.
They are only intended as comments.
;
_olex2_refinement_description
;
1. Fixed Uiso
 At 1.2 times of:
  All C(H) groups, All C(H,H) groups
 At 1.5 times of:
  All O(H) groups
2.a Secondary CH2 refined with riding coordinates:
 C14(H14A,H14B), C15(H15A,H15B)
2.b Aromatic/amide H refined with riding coordinates:
 C2(H2), C5(H5), C6(H6), C7(H7), C8(H8), C10(H10), C11(H11), C12(H12),
 C13(H13), C17(H17), C18(H18), C19(H19), C20(H20), C21(H21), C23(H23), C24(H24),
  C25(H25), C26(H26), C27(H27), C29(H29), C30(H30), C31(H31), C32(H32),
 C33(H33), C35(H35), C36(H36), C37(H37), C38(H38), C39(H39), C41(H41), C42(H42),
  C43(H43), C44(H44), C45(H45), C47(H47), C48(H48), C49(H49), C50(H50),
 C51(H51), C53(H53), C54(H54), C55(H55), C56(H56), C57(H57), C59(H59), C60(H60),
  C61(H61), C62(H62), C63(H63)
2.c Idealised tetrahedral OH refined as rotating group:
 O1(H1)
;
_olex2_submission_special_instructions 'No special instructions were received'

loop_
_space_group_symop_operation_xyz
'x, y, z'
'-x+1/2, y+1/2, -z+1/2'
'-x, -y, -z'
'x-1/2, -y-1/2, z-1/2'

loop_
_atom_site_label
_atom_site_type_symbol
_atom_site_fract_x
_atom_site_fract_y
_atom_site_fract_z
_atom_site_U_iso_or_equiv
_atom_site_adp_type
_atom_site_occupancy
_atom_site_site_symmetry_order
_atom_site_calc_flag
_atom_site_refinement_flags_posn
Os1 Os 0.72744(2) 0.62723(2) 0.67444(2) 0.02341(4) Uani 1 1 d .
Cl1 Cl 0.55427(8) 0.60095(3) 0.59606(5) 0.0438(2) Uani 1 1 d .
P1 P 0.81245(8) 0.55107(2) 0.69260(4) 0.02765(17) Uani 1 1 d .
P2 P 0.88302(8) 0.61537(3) 0.59021(4) 0.02934(17) Uani 1 1 d .
P3 P 0.83437(7) 0.65615(2) 0.77590(4) 0.02357(16) Uani 1 1 d .
P4 P 0.60332(7) 0.62977(2) 0.77808(4) 0.02378(15) Uani 1 1 d .
O1 O 0.4894(2) 0.78674(9) 0.63939(17) 0.0576(7) Uani 1 1 d .
H1 H 0.461835 0.806087 0.609259 0.086 Uiso 1 1 calc GR
N1 N 0.6473(3) 0.70553(9) 0.55575(15) 0.0362(6) Uani 1 1 d .
N2 N 0.7839(3) 0.81419(11) 0.5777(2) 0.0575(9) Uani 1 1 d .
C1 C 0.6768(3) 0.69511(10) 0.63626(17) 0.0303(7) Uani 1 1 d .
C2 C 0.6514(3) 0.73531(10) 0.66977(18) 0.0342(7) Uani 1 1 d .
H2 H 0.660024 0.739164 0.721293 0.041 Uiso 1 1 calc R
C3 C 0.6077(3) 0.77436(11) 0.6194(2) 0.0420(8) Uani 1 1 d .
C4 C 0.6081(3) 0.75059(12) 0.5461(2) 0.0428(8) Uani 1 1 d .
C5 C 0.5761(4) 0.76692(14) 0.4777(2) 0.0541(10) Uani 1 1 d .
H5 H 0.548146 0.797741 0.471438 0.065 Uiso 1 1 calc R
C6 C 0.5855(4) 0.73736(15) 0.4176(2) 0.0608(12) Uani 1 1 d .
H6 H 0.564987 0.748092 0.369749 0.073 Uiso 1 1 calc R
C7 C 0.6249(4) 0.69232(14) 0.4279(2) 0.0519(10) Uani 1 1 d .
H7 H 0.631405 0.672131 0.387055 0.062 Uiso 1 1 calc R
C8 C 0.6551(3) 0.67661(13) 0.49805(19) 0.0422(8) Uani 1 1 d .
H8 H 0.681059 0.645595 0.505216 0.051 Uiso 1 1 calc R
C9 C 0.6902(4) 0.81704(12) 0.6215(2) 0.0471(9) Uani 1 1 d .
C10 C 0.6663(5) 0.85453(13) 0.6670(3) 0.0666(13) Uani 1 1 d .
H10 H 0.598364 0.854790 0.696473 0.080 Uiso 1 1 calc R
C11 C 0.7449(6) 0.89147(16) 0.6679(3) 0.0863(17) Uani 1 1 d .
H11 H 0.732359 0.917349 0.698948 0.104 Uiso 1 1 calc R
C12 C 0.8415(6) 0.89020(17) 0.6233(4) 0.0901(19) Uani 1 1 d .
H12 H 0.895371 0.915413 0.622612 0.108 Uiso 1 1 calc R
C13 C 0.8589(5) 0.85154(18) 0.5794(3) 0.0804(16) Uani 1 1 d .
H13 H 0.925816 0.850963 0.549097 0.096 Uiso 1 1 calc R
C14 C 0.9453(3) 0.56384(10) 0.63756(17) 0.0331(7) Uani 1 1 d .
H14A H 1.015548 0.571369 0.668600 0.040 Uiso 1 1 calc R
H14B H 0.963984 0.538461 0.603205 0.040 Uiso 1 1 calc R
C15 C 0.7263(3) 0.63821(10) 0.84479(16) 0.0267(6) Uani 1 1 d .
H15A H 0.749295 0.609206 0.870392 0.032 Uiso 1 1 calc R
H15B H 0.710240 0.662927 0.880856 0.032 Uiso 1 1 calc R
C16 C 0.7523(3) 0.49715(10) 0.65001(17) 0.0320(7) Uani 1 1 d .
C17 C 0.6328(4) 0.49211(13) 0.6336(3) 0.0597(12) Uani 1 1 d .
H17 H 0.579553 0.515894 0.647052 0.072 Uiso 1 1 calc R
C18 C 0.5892(4) 0.45237(14) 0.5974(3) 0.0760(15) Uani 1 1 d .
H18 H 0.507376 0.449782 0.585743 0.091 Uiso 1 1 calc R
C19 C 0.6647(4) 0.41743(13) 0.5791(2) 0.0602(12) Uani 1 1 d .
H19 H 0.635434 0.390675 0.554311 0.072 Uiso 1 1 calc R
C20 C 0.7831(4) 0.42122(13) 0.5966(2) 0.0600(12) Uani 1 1 d .
H20 H 0.835382 0.396805 0.584562 0.072 Uiso 1 1 calc R
C21 C 0.8268(4) 0.46074(12) 0.6321(2) 0.0498(10) Uani 1 1 d .
H21 H 0.908611 0.462804 0.644250 0.060 Uiso 1 1 calc R
C22 C 0.8717(3) 0.52588(10) 0.77932(17) 0.0321(7) Uani 1 1 d .
C23 C 0.9903(3) 0.51283(11) 0.7886(2) 0.0428(8) Uani 1 1 d .
H23 H 1.044096 0.518790 0.750695 0.051 Uiso 1 1 calc R
C24 C 1.0304(4) 0.49106(13) 0.8533(2) 0.0564(11) Uani 1 1 d .
H24 H 1.110547 0.481705 0.858621 0.068 Uiso 1 1 calc R
C25 C 0.9525(5) 0.48328(13) 0.9094(2) 0.0582(12) Uani 1 1 d .
H25 H 0.979560 0.468599 0.953252 0.070 Uiso 1 1 calc R
C26 C 0.8356(4) 0.49672(12) 0.9021(2) 0.0530(11) Uani 1 1 d .
H26 H 0.783317 0.492104 0.941311 0.064 Uiso 1 1 calc R
C27 C 0.7940(4) 0.51730(11) 0.83617(19) 0.0414(8) Uani 1 1 d .
H27 H 0.713059 0.525340 0.830400 0.050 Uiso 1 1 calc R
C28 C 0.8584(3) 0.59459(12) 0.49438(17) 0.0368(8) Uani 1 1 d .
C29 C 0.7937(4) 0.55413(13) 0.4809(2) 0.0521(10) Uani 1 1 d .
H29 H 0.763038 0.537171 0.520774 0.062 Uiso 1 1 calc R
C30 C 0.7736(4) 0.53826(15) 0.4087(2) 0.0628(12) Uani 1 1 d .
H30 H 0.730900 0.510395 0.399950 0.075 Uiso 1 1 calc R
C31 C 0.8166(4) 0.56358(17) 0.3506(2) 0.0627(12) Uani 1 1 d .
H31 H 0.802869 0.552886 0.301906 0.075 Uiso 1 1 calc R
C32 C 0.8788(4) 0.60397(18) 0.3624(2) 0.0634(12) Uani 1 1 d .
H32 H 0.907052 0.621157 0.322062 0.076 Uiso 1 1 calc R
C33 C 0.9001(4) 0.61964(14) 0.4340(2) 0.0517(10) Uani 1 1 d .
H33 H 0.943311 0.647482 0.442053 0.062 Uiso 1 1 calc R
C34 C 1.0057(3) 0.65620(11) 0.57662(16) 0.0341(7) Uani 1 1 d .
C35 C 1.1231(3) 0.64118(13) 0.5727(2) 0.0448(9) Uani 1 1 d .
H35 H 1.140952 0.609195 0.578459 0.054 Uiso 1 1 calc R
C36 C 1.2147(4) 0.67293(16) 0.5605(2) 0.0563(11) Uani 1 1 d .
H36 H 1.294269 0.662633 0.559317 0.068 Uiso 1 1 calc R
C37 C 1.1877(4) 0.71966(15) 0.5501(2) 0.0575(11) Uani 1 1 d .
H37 H 1.249254 0.741103 0.540990 0.069 Uiso 1 1 calc R
C38 C 1.0727(4) 0.73514(13) 0.5528(2) 0.0538(11) Uani 1 1 d .
H38 H 1.055532 0.767070 0.545561 0.065 Uiso 1 1 calc R
C39 C 0.9808(4) 0.70379(11) 0.56632(18) 0.0418(8) Uani 1 1 d .
H39 H 0.901850 0.714616 0.568528 0.050 Uiso 1 1 calc R
C40 C 0.8537(3) 0.71931(10) 0.78927(16) 0.0288(7) Uani 1 1 d .
C41 C 0.9260(3) 0.74339(11) 0.74102(18) 0.0381(8) Uani 1 1 d .
H41 H 0.965499 0.726801 0.703962 0.046 Uiso 1 1 calc R
C42 C 0.9410(4) 0.79157(12) 0.7465(2) 0.0515(10) Uani 1 1 d .
H42 H 0.990898 0.807367 0.713717 0.062 Uiso 1 1 calc R
C43 C 0.8825(4) 0.81588(12) 0.7998(2) 0.0573(11) Uani 1 1 d .
H43 H 0.891343 0.848563 0.803145 0.069 Uiso 1 1 calc R
C44 C 0.8113(4) 0.79289(12) 0.8485(2) 0.0557(11) Uani 1 1 d .
H44 H 0.771662 0.809842 0.885122 0.067 Uiso 1 1 calc R
C45 C 0.7974(3) 0.74462(11) 0.8440(2) 0.0428(9) Uani 1 1 d .
H45 H 0.749625 0.728985 0.878137 0.051 Uiso 1 1 calc R
C46 C 0.9782(3) 0.63588(9) 0.81355(17) 0.0282(6) Uani 1 1 d .
C47 C 0.9911(3) 0.62052(11) 0.88624(18) 0.0348(7) Uani 1 1 d .
H47 H 0.923621 0.618034 0.915868 0.042 Uiso 1 1 calc R
C48 C 1.1019(3) 0.60889(12) 0.9153(2) 0.0468(9) Uani 1 1 d .
H48 H 1.109434 0.598767 0.964667 0.056 Uiso 1 1 calc R
C49 C 1.2002(4) 0.61190(14) 0.8732(3) 0.0554(11) Uani 1 1 d .
H49 H 1.275553 0.604031 0.893465 0.066 Uiso 1 1 calc R
C50 C 1.1890(3) 0.62657(13) 0.8006(3) 0.0584(11) Uani 1 1 d .
H50 H 1.256735 0.628026 0.771110 0.070 Uiso 1 1 calc R
C51 C 1.0797(3) 0.63903(12) 0.7713(2) 0.0409(8) Uani 1 1 d .
H51 H 1.073428 0.649806 0.722222 0.049 Uiso 1 1 calc R
C52 C 0.4975(3) 0.67709(10) 0.79164(16) 0.0280(6) Uani 1 1 d .
C53 C 0.4256(3) 0.69110(11) 0.73215(19) 0.0375(8) Uani 1 1 d .
H53 H 0.433670 0.676573 0.685851 0.045 Uiso 1 1 calc R
C54 C 0.3421(3) 0.72625(13) 0.7403(2) 0.0487(9) Uani 1 1 d .
H54 H 0.293355 0.735391 0.699797 0.058 Uiso 1 1 calc R
C55 C 0.3306(4) 0.74765(14) 0.8073(2) 0.0600(11) Uani 1 1 d .
H55 H 0.275063 0.771996 0.812620 0.072 Uiso 1 1 calc R
C56 C 0.4001(4) 0.73370(14) 0.8671(2) 0.0599(12) Uani 1 1 d .
H56 H 0.391308 0.748453 0.913217 0.072 Uiso 1 1 calc R
C57 C 0.4825(3) 0.69824(12) 0.86000(19) 0.0421(8) Uani 1 1 d .
H57 H 0.528433 0.688391 0.901352 0.051 Uiso 1 1 calc R
C58 C 0.5191(3) 0.58048(10) 0.81505(17) 0.0295(7) Uani 1 1 d .
C59 C 0.4536(4) 0.55124(13) 0.7689(2) 0.0506(10) Uani 1 1 d .
H59 H 0.450377 0.556432 0.717509 0.061 Uiso 1 1 calc R
C60 C 0.3928(5) 0.51403(15) 0.7996(3) 0.0744(15) Uani 1 1 d .
H60 H 0.349889 0.493458 0.768320 0.089 Uiso 1 1 calc R
C61 C 0.3936(4) 0.50653(14) 0.8742(3) 0.0648(13) Uani 1 1 d .
H61 H 0.351919 0.480986 0.893802 0.078 Uiso 1 1 calc R
C62 C 0.4550(4) 0.53615(13) 0.9201(2) 0.0521(10) Uani 1 1 d .
H62 H 0.453800 0.531655 0.971578 0.062 Uiso 1 1 calc R
C63 C 0.5193(3) 0.57295(12) 0.89098(19) 0.0389(8) Uani 1 1 d .
H63 H 0.563220 0.592905 0.922771 0.047 Uiso 1 1 calc R
S1 S 0.25610(9) 0.86969(3) 0.55202(5) 0.0386(2) Uani 1 1 d .
F1 F 0.2253(3) 0.82520(10) 0.67614(14) 0.0870(10) Uani 1 1 d .
F2 F 0.3307(4) 0.88604(14) 0.68533(16) 0.1230(14) Uani 1 1 d .
F3 F 0.1424(3) 0.89107(11) 0.67141(16) 0.1029(12) Uani 1 1 d .
O2 O 0.3611(3) 0.84332(14) 0.54178(18) 0.0980(14) Uani 1 1 d .
O3 O 0.1508(3) 0.84721(12) 0.52378(17) 0.0845(11) Uani 1 1 d .
O4 O 0.2634(3) 0.91768(9) 0.53429(16) 0.0672(8) Uani 1 1 d .
C64 C 0.2369(4) 0.86777(13) 0.6506(2) 0.0499(10) Uani 1 1 d .

loop_
_atom_site_aniso_label
_atom_site_aniso_U_11
_atom_site_aniso_U_22
_atom_site_aniso_U_33
_atom_site_aniso_U_23
_atom_site_aniso_U_13
_atom_site_aniso_U_12
Os1 0.02615(7) 0.02107(6) 0.02290(6) -0.00005(4) -0.00148(4) 0.00030(5)
Cl1 0.0447(5) 0.0476(5) 0.0383(4) -0.0043(4) -0.0125(4) -0.0075(4)
P1 0.0325(5) 0.0221(4) 0.0283(4) -0.0014(3) -0.0002(3) 0.0019(3)
P2 0.0328(5) 0.0307(4) 0.0246(4) 0.0002(3) 0.0016(3) 0.0009(3)
P3 0.0230(4) 0.0224(3) 0.0253(4) -0.0010(3) -0.0004(3) -0.0011(3)
P4 0.0219(4) 0.0233(3) 0.0260(4) 0.0007(3) -0.0014(3) -0.0004(3)
O1 0.0426(17) 0.0518(16) 0.079(2) 0.0234(14) 0.0120(14) 0.0169(13)
N1 0.0329(17) 0.0377(15) 0.0377(15) 0.0091(12) -0.0028(12) 0.0049(12)
N2 0.047(2) 0.054(2) 0.071(2) 0.0189(17) 0.0010(18) -0.0020(16)
C1 0.0299(18) 0.0290(15) 0.0318(16) 0.0089(12) -0.0056(13) 0.0035(13)
C2 0.0323(19) 0.0325(16) 0.0378(18) 0.0079(13) -0.0011(14) 0.0035(14)
C3 0.038(2) 0.0327(17) 0.056(2) 0.0099(15) 0.0032(17) 0.0091(15)
C4 0.038(2) 0.0407(19) 0.050(2) 0.0165(16) -0.0039(17) 0.0043(16)
C5 0.055(3) 0.051(2) 0.056(2) 0.0193(19) -0.012(2) 0.0097(19)
C6 0.062(3) 0.075(3) 0.045(2) 0.023(2) -0.010(2) 0.008(2)
C7 0.051(3) 0.064(2) 0.040(2) 0.0112(17) -0.0086(18) 0.006(2)
C8 0.039(2) 0.050(2) 0.0370(19) 0.0044(15) -0.0024(16) 0.0067(16)
C9 0.044(2) 0.0371(19) 0.060(2) 0.0154(17) -0.0060(19) 0.0063(16)
C10 0.077(3) 0.033(2) 0.089(3) 0.003(2) 0.000(3) 0.006(2)
C11 0.103(5) 0.037(2) 0.119(5) 0.011(3) -0.017(4) -0.002(3)
C12 0.092(5) 0.041(3) 0.136(5) 0.026(3) -0.029(4) -0.020(3)
C13 0.059(3) 0.073(3) 0.109(4) 0.039(3) -0.001(3) -0.016(3)
C14 0.0334(19) 0.0310(16) 0.0350(17) -0.0009(13) 0.0025(14) 0.0056(13)
C15 0.0253(17) 0.0277(14) 0.0274(15) 0.0012(11) 0.0031(13) 0.0016(12)
C16 0.043(2) 0.0212(14) 0.0321(16) -0.0021(12) 0.0004(14) 0.0007(13)
C17 0.042(3) 0.0328(19) 0.104(4) -0.018(2) -0.001(2) 0.0021(17)
C18 0.051(3) 0.048(2) 0.128(5) -0.020(3) -0.022(3) -0.006(2)
C19 0.075(3) 0.035(2) 0.070(3) -0.0143(18) -0.010(2) -0.007(2)
C20 0.062(3) 0.036(2) 0.082(3) -0.0255(19) 0.004(2) 0.0038(19)
C21 0.045(2) 0.0360(19) 0.069(3) -0.0151(17) -0.0049(19) 0.0074(16)
C22 0.041(2) 0.0206(14) 0.0340(17) -0.0021(12) -0.0031(14) 0.0050(13)
C23 0.043(2) 0.0376(18) 0.047(2) 0.0026(15) -0.0066(17) 0.0055(16)
C24 0.062(3) 0.047(2) 0.059(3) 0.0084(19) -0.020(2) 0.008(2)
C25 0.091(4) 0.040(2) 0.042(2) 0.0064(16) -0.028(2) -0.001(2)
C26 0.081(3) 0.040(2) 0.038(2) 0.0057(15) 0.005(2) 0.002(2)
C27 0.053(2) 0.0283(16) 0.043(2) 0.0048(14) 0.0024(17) 0.0039(15)
C28 0.036(2) 0.0446(19) 0.0298(16) -0.0063(14) -0.0007(14) 0.0069(15)
C29 0.066(3) 0.054(2) 0.0363(19) -0.0054(16) -0.0022(19) -0.008(2)
C30 0.077(3) 0.065(3) 0.046(2) -0.018(2) -0.012(2) -0.010(2)
C31 0.069(3) 0.085(3) 0.033(2) -0.014(2) -0.006(2) 0.004(3)
C32 0.061(3) 0.097(3) 0.032(2) -0.001(2) 0.0028(19) -0.008(3)
C33 0.058(3) 0.065(2) 0.0323(18) -0.0008(17) 0.0028(18) -0.006(2)
C34 0.036(2) 0.0415(18) 0.0247(15) -0.0008(13) 0.0035(14) -0.0058(14)
C35 0.043(2) 0.053(2) 0.0392(19) -0.0037(16) 0.0095(17) -0.0025(17)
C36 0.040(2) 0.083(3) 0.046(2) -0.011(2) 0.0082(18) -0.014(2)
C37 0.064(3) 0.067(3) 0.042(2) -0.0053(19) 0.011(2) -0.030(2)
C38 0.075(3) 0.045(2) 0.042(2) 0.0037(16) 0.007(2) -0.019(2)
C39 0.053(2) 0.0406(18) 0.0320(17) 0.0019(14) 0.0033(16) -0.0045(16)
C40 0.0297(18) 0.0247(14) 0.0316(16) -0.0003(12) -0.0077(13) -0.0028(12)
C41 0.050(2) 0.0321(16) 0.0317(17) 0.0008(13) -0.0013(15) -0.0076(15)
C42 0.073(3) 0.0356(19) 0.046(2) 0.0102(16) -0.006(2) -0.0184(19)
C43 0.081(3) 0.0242(17) 0.066(3) -0.0007(17) -0.010(2) -0.0067(18)
C44 0.063(3) 0.0344(19) 0.070(3) -0.0140(18) 0.006(2) 0.0066(18)
C45 0.046(2) 0.0295(17) 0.053(2) -0.0067(15) 0.0087(17) -0.0028(15)
C46 0.0249(17) 0.0233(14) 0.0363(16) -0.0039(12) -0.0003(13) -0.0001(12)
C47 0.0315(19) 0.0373(17) 0.0355(17) -0.0039(13) -0.0026(14) 0.0019(14)
C48 0.040(2) 0.045(2) 0.055(2) 0.0026(17) -0.0178(18) 0.0029(17)
C49 0.028(2) 0.053(2) 0.084(3) 0.013(2) -0.014(2) 0.0043(17)
C50 0.024(2) 0.060(2) 0.091(3) 0.015(2) 0.008(2) 0.0013(18)
C51 0.030(2) 0.0441(19) 0.049(2) 0.0100(15) 0.0055(16) -0.0029(15)
C52 0.0259(17) 0.0264(14) 0.0316(16) 0.0012(12) 0.0009(13) 0.0011(12)
C53 0.035(2) 0.0404(18) 0.0375(18) 0.0015(14) -0.0002(15) 0.0069(15)
C54 0.042(2) 0.052(2) 0.052(2) 0.0090(17) -0.0016(18) 0.0156(18)
C55 0.056(3) 0.056(2) 0.068(3) -0.003(2) 0.009(2) 0.030(2)
C56 0.064(3) 0.064(3) 0.051(2) -0.0202(19) 0.002(2) 0.025(2)
C57 0.044(2) 0.048(2) 0.0348(18) -0.0039(15) 0.0004(16) 0.0130(17)
C58 0.0207(16) 0.0263(14) 0.0415(18) 0.0043(13) 0.0011(13) 0.0009(12)
C59 0.053(3) 0.049(2) 0.050(2) -0.0069(17) 0.0027(19) -0.0169(18)
C60 0.080(4) 0.053(3) 0.091(4) -0.015(2) 0.009(3) -0.040(2)
C61 0.065(3) 0.040(2) 0.090(3) 0.016(2) 0.017(3) -0.015(2)
C62 0.044(2) 0.051(2) 0.061(2) 0.0256(19) 0.007(2) 0.0017(18)
C63 0.030(2) 0.0401(18) 0.046(2) 0.0136(15) -0.0002(15) -0.0007(15)
S1 0.0459(5) 0.0383(4) 0.0317(4) 0.0042(3) 0.0022(4) 0.0064(4)
F1 0.129(3) 0.0714(17) 0.0621(16) 0.0360(13) 0.0302(17) 0.0270(16)
F2 0.133(3) 0.187(4) 0.0482(17) -0.0107(19) -0.0224(18) -0.058(3)
F3 0.136(3) 0.103(2) 0.0719(18) 0.0152(16) 0.0495(19) 0.063(2)
O2 0.095(3) 0.138(3) 0.062(2) 0.038(2) 0.0329(19) 0.078(2)
O3 0.098(3) 0.100(3) 0.0550(19) 0.0014(17) -0.0148(18) -0.048(2)
O4 0.097(3) 0.0459(15) 0.0592(18) 0.0122(13) 0.0102(17) -0.0024(15)
C64 0.061(3) 0.050(2) 0.0385(19) 0.0002(16) 0.0036(19) 0.0061(19)

loop_
_atom_type_symbol
_atom_type_description
_atom_type_scat_dispersion_real
_atom_type_scat_dispersion_imag
_atom_type_scat_source
C C 0.0033 0.0016 'International Tables Vol C Tables 4.2.6.8 and 6.1.1.4'
H H 0.0000 0.0000 'International Tables Vol C Tables 4.2.6.8 and 6.1.1.4'
Cl Cl 0.1484 0.1585 'International Tables Vol C Tables 4.2.6.8 and 6.1.1.4'
N N 0.0061 0.0033 'International Tables Vol C Tables 4.2.6.8 and 6.1.1.4'
O O 0.0106 0.0060 'International Tables Vol C Tables 4.2.6.8 and 6.1.1.4'
Os Os -1.2165 7.6030 'International Tables Vol C Tables 4.2.6.8 and 6.1.1.4'
P P 0.1023 0.0942 'International Tables Vol C Tables 4.2.6.8 and 6.1.1.4'
S S 0.1246 0.1234 'International Tables Vol C Tables 4.2.6.8 and 6.1.1.4'
F F 0.0171 0.0103 'International Tables Vol C Tables 4.2.6.8 and 6.1.1.4'

loop_
_geom_angle_atom_site_label_1
_geom_angle_atom_site_label_2
_geom_angle_atom_site_label_3
_geom_angle
P1 Os1 Cl1 96.13(3)
P2 Os1 Cl1 99.69(3)
P2 Os1 P1 70.18(3)
P3 Os1 Cl1 159.71(3)
P3 Os1 P1 91.06(3)
P3 Os1 P2 100.61(3)
P3 Os1 P4 70.46(3)
P4 Os1 Cl1 89.62(3)
P4 Os1 P1 99.19(3)
P4 Os1 P2 166.43(3)
C1 Os1 Cl1 83.79(9)
C1 Os1 P1 166.73(9)
C1 Os1 P2 96.71(9)
C1 Os1 P3 93.48(9)
C1 Os1 P4 94.08(9)
C14 P1 Os1 94.05(10)
C16 P1 Os1 124.16(11)
C16 P1 C14 103.40(15)
C22 P1 Os1 127.46(10)
C22 P1 C14 104.89(15)
C22 P1 C16 98.66(14)
C14 P2 Os1 95.34(10)
C14 P2 C28 103.10(15)
C28 P2 Os1 123.60(12)
C34 P2 Os1 124.42(10)
C34 P2 C14 107.22(16)
C34 P2 C28 100.10(15)
Os1 P3 P4 55.53(2)
C15 P3 Os1 95.72(10)
C15 P3 P4 42.32(10)
C15 P3 C40 105.30(14)
C40 P3 Os1 120.82(10)
C40 P3 P4 112.54(11)
C46 P3 Os1 128.02(10)
C46 P3 P4 138.11(10)
C46 P3 C15 104.55(14)
C46 P3 C40 99.30(14)
Os1 P4 P3 54.01(2)
C15 P4 Os1 94.42(10)
C15 P4 P3 42.50(9)
C15 P4 C58 104.43(14)
C52 P4 Os1 121.92(10)
C52 P4 P3 115.12(10)
C52 P4 C15 107.34(14)
C52 P4 C58 100.22(14)
C58 P4 Os1 125.83(10)
C58 P4 P3 136.40(10)
C3 O1 H1 109.5
C4 N1 C1 111.6(3)
C8 N1 C1 127.8(3)
C8 N1 C4 120.6(3)
C9 N2 C13 115.8(4)
N1 C1 Os1 122.7(2)
C2 C1 Os1 134.1(2)
C2 C1 N1 102.9(2)
C1 C2 H2 122.2
C1 C2 C3 115.6(3)
C3 C2 H2 122.2
O1 C3 C2 108.7(3)
O1 C3 C4 111.2(3)
O1 C3 C9 111.2(3)
C2 C3 C9 112.7(3)
C4 C3 C2 101.0(3)
C4 C3 C9 111.7(3)
N1 C4 C3 108.9(3)
C5 C4 N1 120.9(4)
C5 C4 C3 130.2(3)
C4 C5 H5 120.6
C4 C5 C6 118.8(4)
C6 C5 H5 120.6
C5 C6 H6 120.1
C7 C6 C5 119.8(4)
C7 C6 H6 120.1
C6 C7 H7 120.0
C6 C7 C8 120.1(4)
C8 C7 H7 120.0
N1 C8 C7 119.8(3)
N1 C8 H8 120.1
C7 C8 H8 120.1
N2 C9 C3 115.0(3)
N2 C9 C10 124.7(4)
C10 C9 C3 120.4(4)
C9 C10 H10 121.0
C11 C10 C9 117.9(5)
C11 C10 H10 121.0
C10 C11 H11 120.3
C12 C11 C10 119.3(5)
C12 C11 H11 120.3
C11 C12 H12 120.4
C11 C12 C13 119.1(5)
C13 C12 H12 120.4
N2 C13 C12 123.2(5)
N2 C13 H13 118.4
C12 C13 H13 118.4
P1 C14 H14A 112.5
P1 C14 H14B 112.5
P2 C14 P1 96.13(15)
P2 C14 H14A 112.5
P2 C14 H14B 112.5
H14A C14 H14B 110.0
P3 C15 H15A 112.7
P3 C15 H15B 112.7
P4 C15 P3 95.18(14)
P4 C15 H15A 112.7
P4 C15 H15B 112.7
H15A C15 H15B 110.2
C17 C16 P1 121.5(2)
C17 C16 C21 117.7(3)
C21 C16 P1 120.7(3)
C16 C17 H17 119.5
C16 C17 C18 121.1(4)
C18 C17 H17 119.5
C17 C18 H18 120.0
C19 C18 C17 120.1(4)
C19 C18 H18 120.0
C18 C19 H19 120.1
C18 C19 C20 119.7(4)
C20 C19 H19 120.1
C19 C20 H20 119.8
C19 C20 C21 120.4(4)
C21 C20 H20 119.8
C16 C21 C20 121.0(4)
C16 C21 H21 119.5
C20 C21 H21 119.5
C23 C22 P1 122.4(3)
C27 C22 P1 118.8(3)
C27 C22 C23 118.8(3)
C22 C23 H23 119.6
C22 C23 C24 120.8(4)
C24 C23 H23 119.6
C23 C24 H24 120.2
C25 C24 C23 119.6(4)
C25 C24 H24 120.2
C24 C25 H25 119.7
C26 C25 C24 120.6(4)
C26 C25 H25 119.7
C25 C26 H26 120.0
C25 C26 C27 119.9(4)
C27 C26 H26 120.0
C22 C27 C26 120.2(4)
C22 C27 H27 119.9
C26 C27 H27 119.9
C29 C28 P2 120.0(3)
C29 C28 C33 118.4(3)
C33 C28 P2 121.6(3)
C28 C29 H29 119.7
C28 C29 C30 120.6(4)
C30 C29 H29 119.7
C29 C30 H30 120.2
C31 C30 C29 119.6(4)
C31 C30 H30 120.2
C30 C31 H31 119.5
C32 C31 C30 120.9(4)
C32 C31 H31 119.5
C31 C32 H32 120.1
C31 C32 C33 119.8(4)
C33 C32 H32 120.1
C28 C33 H33 119.6
C32 C33 C28 120.7(4)
C32 C33 H33 119.6
C35 C34 P2 121.9(3)
C35 C34 C39 118.6(3)
C39 C34 P2 119.4(3)
C34 C35 H35 119.6
C34 C35 C36 120.8(4)
C36 C35 H35 119.6
C35 C36 H36 120.3
C37 C36 C35 119.4(4)
C37 C36 H36 120.3
C36 C37 H37 119.6
C38 C37 C36 120.8(4)
C38 C37 H37 119.6
C37 C38 H38 119.9
C37 C38 C39 120.2(4)
C39 C38 H38 119.9
C34 C39 H39 119.9
C38 C39 C34 120.2(4)
C38 C39 H39 119.9
C41 C40 P3 118.3(2)
C41 C40 C45 118.2(3)
C45 C40 P3 123.5(2)
C40 C41 H41 119.4
C40 C41 C42 121.2(3)
C42 C41 H41 119.4
C41 C42 H42 120.2
C43 C42 C41 119.5(4)
C43 C42 H42 120.2
C42 C43 H43 119.8
C42 C43 C44 120.4(3)
C44 C43 H43 119.8
C43 C44 H44 119.9
C43 C44 C45 120.2(4)
C45 C44 H44 119.9
C40 C45 C44 120.4(3)
C40 C45 H45 119.8
C44 C45 H45 119.8
C47 C46 P3 121.4(2)
C47 C46 C51 118.2(3)
C51 C46 P3 120.2(3)
C46 C47 H47 119.7
C48 C47 C46 120.5(3)
C48 C47 H47 119.7
C47 C48 H48 119.7
C49 C48 C47 120.6(4)
C49 C48 H48 119.7
C48 C49 H49 120.2
C48 C49 C50 119.7(4)
C50 C49 H49 120.2
C49 C50 H50 119.8
C51 C50 C49 120.4(4)
C51 C50 H50 119.8
C46 C51 H51 119.7
C50 C51 C46 120.6(4)
C50 C51 H51 119.7
C53 C52 P4 118.6(2)
C53 C52 C57 118.9(3)
C57 C52 P4 122.4(2)
C52 C53 H53 119.7
C54 C53 C52 120.6(3)
C54 C53 H53 119.7
C53 C54 H54 120.1
C55 C54 C53 119.9(4)
C55 C54 H54 120.1
C54 C55 H55 119.9
C54 C55 C56 120.2(4)
C56 C55 H55 119.9
C55 C56 H56 119.8
C55 C56 C57 120.5(4)
C57 C56 H56 119.8
C52 C57 H57 120.0
C56 C57 C52 119.9(3)
C56 C57 H57 120.0
C59 C58 P4 121.1(3)
C59 C58 C63 119.5(3)
C63 C58 P4 119.4(2)
C58 C59 H59 120.6
C58 C59 C60 118.8(4)
C60 C59 H59 120.6
C59 C60 H60 119.2
C61 C60 C59 121.7(4)
C61 C60 H60 119.2
C60 C61 H61 120.2
C62 C61 C60 119.7(4)
C62 C61 H61 120.2
C61 C62 H62 120.0
C61 C62 C63 120.1(4)
C63 C62 H62 120.0
C58 C63 H63 119.9
C62 C63 C58 120.3(4)
C62 C63 H63 119.9
O2 S1 O3 113.5(3)
O2 S1 C64 103.50(19)
O3 S1 C64 102.8(2)
O4 S1 O2 115.7(2)
O4 S1 O3 114.1(2)
O4 S1 C64 105.28(18)
F1 C64 S1 113.2(3)
F1 C64 F2 106.5(4)
F1 C64 F3 106.4(4)
F2 C64 S1 110.2(3)
F3 C64 S1 112.6(3)
F3 C64 F2 107.6(4)

loop_
_geom_bond_atom_site_label_1
_geom_bond_atom_site_label_2
_geom_bond_distance
Os1 Cl1 2.4910(9)
Os1 P1 2.3933(7)
Os1 P2 2.3673(8)
Os1 P3 2.3177(8)
Os1 P4 2.3615(8)
Os1 C1 2.129(3)
P1 C14 1.847(3)
P1 C16 1.841(3)
P1 C22 1.834(3)
P2 C14 1.832(3)
P2 C28 1.844(3)
P2 C34 1.824(3)
P3 P4 2.6996(11)
P3 C15 1.831(3)
P3 C40 1.831(3)
P3 C46 1.829(3)
P4 C15 1.825(3)
P4 C52 1.819(3)
P4 C58 1.830(3)
O1 H1 0.8300
O1 C3 1.427(4)
N1 C1 1.513(4)
N1 C4 1.369(4)
N1 C8 1.334(4)
N2 C9 1.334(5)
N2 C13 1.358(6)
C1 C2 1.332(4)
C2 H2 0.9400
C2 C3 1.512(4)
C3 C4 1.489(5)
C3 C9 1.530(5)
C4 C5 1.361(5)
C5 H5 0.9400
C5 C6 1.381(6)
C6 H6 0.9400
C6 C7 1.371(5)
C7 H7 0.9400
C7 C8 1.379(5)
C8 H8 0.9400
C9 C10 1.380(6)
C10 H10 0.9400
C10 C11 1.374(7)
C11 H11 0.9400
C11 C12 1.367(8)
C12 H12 0.9400
C12 C13 1.376(8)
C13 H13 0.9400
C14 H14A 0.9800
C14 H14B 0.9800
C15 H15A 0.9800
C15 H15B 0.9800
C16 C17 1.373(5)
C16 C21 1.376(5)
C17 H17 0.9400
C17 C18 1.392(5)
C18 H18 0.9400
C18 C19 1.354(6)
C19 H19 0.9400
C19 C20 1.362(6)
C20 H20 0.9400
C20 C21 1.382(5)
C21 H21 0.9400
C22 C23 1.387(5)
C22 C27 1.385(5)
C23 H23 0.9400
C23 C24 1.388(5)
C24 H24 0.9400
C24 C25 1.373(6)
C25 H25 0.9400
C25 C26 1.369(6)
C26 H26 0.9400
C26 C27 1.397(5)
C27 H27 0.9400
C28 C29 1.382(5)
C28 C33 1.395(5)
C29 H29 0.9400
C29 C30 1.393(5)
C30 H30 0.9400
C30 C31 1.372(6)
C31 H31 0.9400
C31 C32 1.362(6)
C32 H32 0.9400
C32 C33 1.384(5)
C33 H33 0.9400
C34 C35 1.389(5)
C34 C39 1.398(5)
C35 H35 0.9400
C35 C36 1.392(5)
C36 H36 0.9400
C36 C37 1.380(6)
C37 H37 0.9400
C37 C38 1.366(6)
C38 H38 0.9400
C38 C39 1.390(5)
C39 H39 0.9400
C40 C41 1.387(4)
C40 C45 1.388(4)
C41 H41 0.9400
C41 C42 1.389(5)
C42 H42 0.9400
C42 C43 1.368(6)
C43 H43 0.9400
C43 C44 1.370(6)
C44 H44 0.9400
C44 C45 1.389(5)
C45 H45 0.9400
C46 C47 1.389(4)
C46 C51 1.389(5)
C47 H47 0.9400
C47 C48 1.377(5)
C48 H48 0.9400
C48 C49 1.357(6)
C49 H49 0.9400
C49 C50 1.379(6)
C50 H50 0.9400
C50 C51 1.370(5)
C51 H51 0.9400
C52 C53 1.387(4)
C52 C57 1.389(4)
C53 H53 0.9400
C53 C54 1.383(5)
C54 H54 0.9400
C54 C55 1.365(5)
C55 H55 0.9400
C55 C56 1.375(6)
C56 H56 0.9400
C56 C57 1.379(5)
C57 H57 0.9400
C58 C59 1.378(5)
C58 C63 1.388(4)
C59 H59 0.9400
C59 C60 1.386(5)
C60 H60 0.9400
C60 C61 1.364(6)
C61 H61 0.9400
C61 C62 1.359(6)
C62 H62 0.9400
C62 C63 1.385(5)
C63 H63 0.9400
S1 O2 1.414(3)
S1 O3 1.427(3)
S1 O4 1.410(3)
S1 C64 1.800(4)
F1 C64 1.307(4)
F2 C64 1.319(5)
F3 C64 1.314(5)
